data_4342054
loop_
_publ_author_name
'Beltr\'an, Tom\'as F'
'Pino-Chamorro, Jose \'Angel'
'Fern\'andez-Trujillo, M Jes\'us'
'Safont, Vicent S.'
'Basallote, Manuel G.'
'Llusar, Rosa'

_publ_section_title
;
 Synthesis and Structure of Trinuclear W3S4 Clusters Bearing
 Aminophosphine Ligands and Their Reactivity toward Halides and
 Pseudohalides.
;
_journal_issue 2
_journal_name_full 'Inorganic chemistry'
_journal_page_first 607
_journal_page_last 618
_journal_paper_doi 10.1021/ic5025313
_journal_volume 54
_journal_year 2015
_chemical_formula_moiety 'C42 H48 F3 N3 P3 S4 W3, C24 H20 B, C H2 Cl2'
_chemical_formula_sum 'C67 H70 B Cl2 F3 N3 P3 S4 W3'
_chemical_formula_weight 1828.67
_chemical_name_systematic
;
 ? 
;
_space_group_crystal_system triclinic
_space_group_IT_number 2
_space_group_name_Hall '-P 1'
_space_group_name_H-M_alt 'P -1'
_symmetry_space_group_name_Hall '-P 1'
_symmetry_space_group_name_H-M 'P -1'
_atom_sites_solution_hydrogens geom
_atom_sites_solution_primary direct
_atom_sites_solution_secondary difmap
_audit_creation_date 2014-05-07
_audit_creation_method
;
Olex2 1.2
(compiled 2013.12.10 svn.r2850 for OlexSys, GUI svn.r4736)
;
_cell_angle_alpha 75.7547(14)
_cell_angle_beta 71.0168(16)
_cell_angle_gamma 65.3500(17)
_cell_formula_units_Z 2
_cell_length_a 14.2869(3)
_cell_length_b 15.6823(3)
_cell_length_c 17.6782(3)
_cell_measurement_reflns_used 37724
_cell_measurement_temperature 199.95(10)
_cell_measurement_theta_max 29.4090
_cell_measurement_theta_min 3.2970
_cell_volume 3375.90(12)
_computing_cell_refinement
;
CrysAlisPro, Agilent Technologies,
Version 1.171.36.28 (release 01-02-2013 CrysAlis171 .NET)
(compiled Feb  1 2013,16:14:44)
;
_computing_data_collection
;
CrysAlisPro, Agilent Technologies,
Version 1.171.36.28 (release 01-02-2013 CrysAlis171 .NET)
(compiled Feb  1 2013,16:14:44)
;
_computing_data_reduction
;
CrysAlisPro, Agilent Technologies,
Version 1.171.36.28 (release 01-02-2013 CrysAlis171 .NET)
(compiled Feb  1 2013,16:14:44)
;
_computing_molecular_graphics
;
O. V. Dolomanov, L. J. Bourhis, R. J. Gildea, J. A. K. Howard and H. Puschmann,
OLEX2: a complete structure solution, refinement and analysis program.
J. Appl. Cryst. (2009). 42, 339-341.
;
_computing_publication_material
;
O. V. Dolomanov, L. J. Bourhis, R. J. Gildea, J. A. K. Howard and H. Puschmann,
OLEX2: a complete structure solution, refinement and analysis program.
J. Appl. Cryst. (2009). 42, 339-341.
;
_computing_structure_refinement 'ShelXL (Sheldrick, 2008)'
_computing_structure_solution
;
Superflip (Palatinus & Chapuis, 2007;Palatinus & van der Lee, 2008;
Palatinus et al., 2012)
;
_diffrn_ambient_temperature 199.95(10)
_diffrn_detector_area_resol_mean 10.4051
_diffrn_measured_fraction_theta_full 0.998
_diffrn_measured_fraction_theta_max 0.998
_diffrn_measurement_device_type 'SuperNova, Dual, Cu at zero, Atlas'
_diffrn_measurement_method '\w scans'
_diffrn_orient_matrix_UB_11 -0.0075406000
_diffrn_orient_matrix_UB_12 -0.0182151000
_diffrn_orient_matrix_UB_13 0.0415251000
_diffrn_orient_matrix_UB_21 0.0446397000
_diffrn_orient_matrix_UB_22 -0.0419773000
_diffrn_orient_matrix_UB_23 -0.0095647000
_diffrn_orient_matrix_UB_31 0.0337330000
_diffrn_orient_matrix_UB_32 0.0205950000
_diffrn_orient_matrix_UB_33 0.0038402000
_diffrn_radiation_monochromator mirror
_diffrn_radiation_type 'Mo K\a'
_diffrn_radiation_wavelength 0.71073
_diffrn_reflns_av_R_equivalents 0.0430
_diffrn_reflns_av_unetI/netI 0.0285
_diffrn_reflns_limit_h_max 16
_diffrn_reflns_limit_h_min -16
_diffrn_reflns_limit_k_max 18
_diffrn_reflns_limit_k_min -18
_diffrn_reflns_limit_l_max 21
_diffrn_reflns_limit_l_min -21
_diffrn_reflns_number 63675
_diffrn_reflns_theta_full 25.00
_diffrn_reflns_theta_max 25.00
_diffrn_reflns_theta_min 2.86
_diffrn_source 'SuperNova (Mo) X-ray Source'
_exptl_absorpt_coefficient_mu 5.424
_exptl_absorpt_correction_T_max 1.00000
_exptl_absorpt_correction_T_min 0.36412
_exptl_absorpt_correction_type multi-scan
_exptl_absorpt_process_details
;
CrysAlisPro, Agilent Technologies,
Version 1.171.36.28 (release 01-02-2013 CrysAlis171 .NET)
(compiled Feb  1 2013,16:14:44)
Empirical absorption correction using spherical harmonics,
 implemented in SCALE3 ABSPACK scaling algorithm.
;
_exptl_crystal_colour
;
;
_exptl_crystal_density_diffrn 1.799
_exptl_crystal_density_method 'not measured'
_exptl_crystal_description
;
;
_exptl_crystal_F_000 1780
_exptl_crystal_size_max 0.3512
_exptl_crystal_size_mid 0.0718
_exptl_crystal_size_min 0.0365
_refine_diff_density_max 1.621
_refine_diff_density_min -0.932
_refine_diff_density_rms 0.106
_refine_ls_extinction_method none
_refine_ls_goodness_of_fit_ref 1.068
_refine_ls_hydrogen_treatment mixed
_refine_ls_matrix_type full
_refine_ls_number_parameters 783
_refine_ls_number_reflns 11862
_refine_ls_number_restraints 0
_refine_ls_restrained_S_all 1.068
_refine_ls_R_factor_all 0.0302
_refine_ls_R_factor_gt 0.0249
_refine_ls_shift/su_max 0.001
_refine_ls_shift/su_mean 0.000
_refine_ls_structure_factor_coef Fsqd
_refine_ls_weighting_details 'calc w=1/[\s^2^(Fo^2^)+(0.0227P)^2^+7.9400P] where P=(Fo^2^+2Fc^2^)/3'
_refine_ls_weighting_scheme calc
_refine_ls_wR_factor_gt 0.0571
_refine_ls_wR_factor_ref 0.0613
_reflns_number_gt 10643
_reflns_number_total 11862
_reflns_threshold_expression >2sigma(I)
_cod_data_source_file ic5025313_si_004.cif
_cod_data_source_block str1597
_cod_depositor_comments 'Adding full bibliography for 4342053--4342056.cif.'
_cod_original_cell_volume 3375.90(10)
_cod_database_code 4342054
_chemical_oxdiff_formula 'C66 H68 N3 P3 B F3 S4 W3'
_reflns_odcompleteness_completeness 99.86
_reflns_odcompleteness_iscentric 1
_reflns_odcompleteness_theta 26.32
_olex2_computing_structure_refinement_long 'ShelXL (Sheldrick, 2008)'

loop_
_space_group_symop_id
_space_group_symop_operation_xyz
1 'x, y, z'
2 '-x, -y, -z'

loop_
_atom_site_label
_atom_site_type_symbol
_atom_site_fract_x
_atom_site_fract_y
_atom_site_fract_z
_atom_site_U_iso_or_equiv
_atom_site_adp_type
_atom_site_occupancy
_atom_site_symmetry_multiplicity
_atom_site_calc_flag
_atom_site_refinement_flags
W3 W 0.568938(13) 0.071638(12) 0.106256(9) 0.02086(5) Uani 1 1 d .
W1 W 0.667534(13) 0.199100(12) 0.037928(9) 0.02138(5) Uani 1 1 d .
W2 W 0.476069(13) 0.249759(12) 0.149247(10) 0.02156(5) Uani 1 1 d .
S2 S 0.62657(8) 0.27100(8) 0.14942(6) 0.0248(2) Uani 1 1 d .
S1 S 0.50444(8) 0.21232(8) 0.01915(6) 0.0252(2) Uani 1 1 d .
S3 S 0.50079(8) 0.11090(8) 0.23587(6) 0.0246(2) Uani 1 1 d .
S4 S 0.74593(8) 0.04365(7) 0.09264(6) 0.0241(2) Uani 1 1 d .
P1 P 0.85001(9) 0.20372(8) 0.00767(6) 0.0249(2) Uani 1 1 d .
P2 P 0.39873(9) 0.33284(8) 0.27355(7) 0.0255(2) Uani 1 1 d .
P3 P 0.59747(9) -0.09331(8) 0.18262(7) 0.0256(2) Uani 1 1 d .
F3 F 0.60432(19) 0.00374(17) 0.01007(14) 0.0301(6) Uani 1 1 d .
F2 F 0.3186(2) 0.27800(19) 0.16066(15) 0.0403(6) Uani 1 1 d .
F1 F 0.6486(2) 0.32159(19) -0.03756(14) 0.0331(6) Uani 1 1 d .
C16 C 0.3371(4) 0.4547(3) 0.2302(3) 0.0365(11) Uani 1 1 d .
H16A H 0.2645 0.4657 0.2279 0.044 Uiso 1 1 calc R
H16B H 0.3309 0.4985 0.2650 0.044 Uiso 1 1 calc R
C10 C 1.0425(4) 0.1354(3) 0.0504(3) 0.0373(11) Uani 1 1 d .
H10 H 1.0722 0.1516 -0.0051 0.045 Uiso 1 1 calc R
N1 N 0.7441(3) 0.1495(3) -0.0860(2) 0.0290(8) Uani 1 1 d .
H1A H 0.7579 0.0857 -0.0796 0.035 Uiso 1 1 calc R
H1B H 0.6949 0.1793 -0.1163 0.035 Uiso 1 1 calc R
C11 C 1.1062(4) 0.0972(4) 0.1035(3) 0.0463(13) Uani 1 1 d .
H11 H 1.1798 0.0875 0.0847 0.056 Uiso 1 1 calc R
C44 C 0.6506(4) 0.3209(3) 0.7477(3) 0.0315(10) Uani 1 1 d .
H44 H 0.7121 0.3140 0.7623 0.038 Uiso 1 1 calc R
C17 C 0.2940(3) 0.3076(3) 0.3562(3) 0.0307(10) Uani 1 1 d .
N2 N 0.4206(4) 0.4038(3) 0.0947(3) 0.0336(9) Uani 1 1 d .
C46 C 0.4624(4) 0.3539(3) 0.7871(3) 0.0375(11) Uani 1 1 d .
H46 H 0.3961 0.3690 0.8264 0.045 Uiso 1 1 calc R
C15 C 0.4028(4) 0.4749(3) 0.1454(3) 0.0393(12) Uani 1 1 d .
H15A H 0.3649 0.5393 0.1210 0.047 Uiso 1 1 calc R
H15B H 0.4721 0.4722 0.1482 0.047 Uiso 1 1 calc R
C45 C 0.5544(4) 0.3415(3) 0.8057(3) 0.0351(11) Uani 1 1 d .
H45 H 0.5516 0.3472 0.8588 0.042 Uiso 1 1 calc R
C43 C 0.6618(4) 0.3097(3) 0.6687(3) 0.0295(10) Uani 1 1 d .
C12 C 1.0635(4) 0.0730(4) 0.1844(4) 0.0495(14) Uani 1 1 d .
H12 H 1.1077 0.0469 0.2209 0.059 Uiso 1 1 calc R
C3 C 0.8514(3) 0.3227(3) -0.0234(3) 0.0301(10) Uani 1 1 d .
C22 C 0.2531(4) 0.2441(4) 0.3518(3) 0.0448(13) Uani 1 1 d .
H22 H 0.2783 0.2136 0.3049 0.054 Uiso 1 1 calc R
C29 C 0.3837(4) -0.0130(3) 0.1872(3) 0.0331(11) Uani 1 1 d .
H29A H 0.3200 -0.0201 0.1828 0.040 Uiso 1 1 calc R
H29B H 0.3670 0.0078 0.2401 0.040 Uiso 1 1 calc R
C61 C 0.8731(3) 0.2681(3) 0.6357(3) 0.0302(10) Uani 1 1 d .
C31 C 0.7049(4) -0.1974(3) 0.1415(3) 0.0317(10) Uani 1 1 d .
C63 C 1.0280(4) 0.1636(4) 0.6873(3) 0.0431(13) Uani 1 1 d .
H63 H 1.0756 0.1011 0.6992 0.052 Uiso 1 1 calc R
C48 C 0.5662(4) 0.3219(3) 0.6527(3) 0.0345(11) Uani 1 1 d .
H48 H 0.5682 0.3147 0.6003 0.041 Uiso 1 1 calc R
C2 C 0.9194(4) 0.1402(3) -0.0803(3) 0.0313(10) Uani 1 1 d .
H2C H 0.9817 0.1576 -0.1113 0.038 Uiso 1 1 calc R
H2D H 0.9452 0.0712 -0.0626 0.038 Uiso 1 1 calc R
C8 C 0.8862(4) 0.3576(3) -0.1033(3) 0.0357(11) Uani 1 1 d .
H8 H 0.9159 0.3172 -0.1441 0.043 Uiso 1 1 calc R
C1 C 0.8442(4) 0.1651(4) -0.1332(3) 0.0342(11) Uani 1 1 d .
H1C H 0.8269 0.2322 -0.1571 0.041 Uiso 1 1 calc R
H1D H 0.8797 0.1256 -0.1778 0.041 Uiso 1 1 calc R
C6 C 0.8360(4) 0.5098(4) -0.0661(4) 0.0497(14) Uani 1 1 d .
H6 H 0.8306 0.5738 -0.0804 0.060 Uiso 1 1 calc R
C64 C 1.0414(4) 0.2383(4) 0.7025(3) 0.0459(14) Uani 1 1 d .
H64 H 1.0976 0.2283 0.7251 0.055 Uiso 1 1 calc R
C9 C 0.9343(3) 0.1502(3) 0.0777(3) 0.0286(10) Uani 1 1 d .
C23 C 0.4938(3) 0.3303(3) 0.3222(2) 0.0279(10) Uani 1 1 d .
C47 C 0.4697(4) 0.3438(4) 0.7100(3) 0.0390(12) Uani 1 1 d .
H47 H 0.4075 0.3519 0.6960 0.047 Uiso 1 1 calc R
C37 C 0.6016(4) -0.1077(3) 0.2867(3) 0.0314(10) Uani 1 1 d .
C13 C 0.9577(4) 0.0868(4) 0.2115(3) 0.0448(13) Uani 1 1 d .
H13 H 0.9285 0.0700 0.2670 0.054 Uiso 1 1 calc R
C30 C 0.4764(3) -0.1066(3) 0.1809(3) 0.0328(10) Uani 1 1 d .
H30A H 0.4884 -0.1301 0.1301 0.039 Uiso 1 1 calc R
H30B H 0.4597 -0.1537 0.2265 0.039 Uiso 1 1 calc R
C66 C 0.8905(4) 0.3428(4) 0.6520(3) 0.0379(11) Uani 1 1 d .
H66 H 0.8440 0.4057 0.6401 0.045 Uiso 1 1 calc R
C38 C 0.6734(4) -0.0814(4) 0.3033(3) 0.0407(12) Uani 1 1 d .
H38 H 0.7202 -0.0576 0.2603 0.049 Uiso 1 1 calc R
C62 C 0.9453(4) 0.1779(4) 0.6545(3) 0.0348(11) Uani 1 1 d .
H62 H 0.9378 0.1245 0.6447 0.042 Uiso 1 1 calc R
C55 C 0.7982(4) 0.1932(4) 0.5583(3) 0.0365(11) Uani 1 1 d .
C60 C 0.8714(4) 0.1710(4) 0.4844(3) 0.0486(13) Uani 1 1 d .
H60 H 0.9051 0.2142 0.4542 0.058 Uiso 1 1 calc R
C18 C 0.2553(4) 0.3528(5) 0.4239(3) 0.0540(15) Uani 1 1 d .
H18 H 0.2828 0.3970 0.4274 0.065 Uiso 1 1 calc R
C20 C 0.1371(4) 0.2687(4) 0.4834(3) 0.0507(14) Uani 1 1 d .
H20 H 0.0840 0.2548 0.5277 0.061 Uiso 1 1 calc R
C24 C 0.5140(4) 0.4089(4) 0.3226(3) 0.0413(12) Uani 1 1 d .
H24 H 0.4737 0.4693 0.2994 0.050 Uiso 1 1 calc R
C27 C 0.6324(4) 0.2351(4) 0.3907(3) 0.0450(13) Uani 1 1 d .
H27 H 0.6734 0.1751 0.4140 0.054 Uiso 1 1 calc R
C28 C 0.5546(4) 0.2425(4) 0.3564(3) 0.0373(11) Uani 1 1 d .
H28 H 0.5425 0.1875 0.3562 0.045 Uiso 1 1 calc R
C65 C 0.9722(4) 0.3285(4) 0.6845(3) 0.0461(14) Uani 1 1 d .
H65 H 0.9808 0.3812 0.6947 0.055 Uiso 1 1 calc R
C54 C 0.6726(4) 0.4555(4) 0.5174(3) 0.0414(12) Uani 1 1 d .
H54 H 0.6073 0.4533 0.5530 0.050 Uiso 1 1 calc R
C14 C 0.8929(4) 0.1251(3) 0.1587(3) 0.0360(11) Uani 1 1 d .
H14 H 0.8195 0.1342 0.1780 0.043 Uiso 1 1 calc R
C7 C 0.8778(4) 0.4512(4) -0.1238(3) 0.0432(13) Uani 1 1 d .
H7 H 0.9013 0.4746 -0.1786 0.052 Uiso 1 1 calc R
C59 C 0.8972(5) 0.0886(4) 0.4530(4) 0.0589(17) Uani 1 1 d .
H59 H 0.9486 0.0761 0.4030 0.071 Uiso 1 1 calc R
C4 C 0.8089(4) 0.3833(4) 0.0339(3) 0.0450(13) Uani 1 1 d .
H4 H 0.7843 0.3609 0.0888 0.054 Uiso 1 1 calc R
C49 C 0.7667(4) 0.3811(3) 0.5270(3) 0.0349(11) Uani 1 1 d .
N3 N 0.4115(3) 0.0585(3) 0.1215(2) 0.0265(8) Uani 1 1 d .
H3A H 0.3583 0.1165 0.1302 0.032 Uiso 1 1 calc R
H3B H 0.4122 0.0445 0.0737 0.032 Uiso 1 1 calc R
C26 C 0.6502(5) 0.3137(4) 0.3912(4) 0.0531(15) Uani 1 1 d .
H26 H 0.7028 0.3085 0.4157 0.064 Uiso 1 1 calc R
C36 C 0.7245(5) -0.2077(4) 0.0617(3) 0.0479(13) Uani 1 1 d .
H36 H 0.6819 -0.1605 0.0286 0.058 Uiso 1 1 calc R
C32 C 0.7671(4) -0.2678(4) 0.1883(3) 0.0445(13) Uani 1 1 d .
H32 H 0.7548 -0.2619 0.2432 0.053 Uiso 1 1 calc R
B4 B 0.7743(4) 0.2877(4) 0.5973(3) 0.0319(12) Uani 1 1 d .
C50 C 0.8584(5) 0.3912(4) 0.4722(3) 0.0512(14) Uani 1 1 d .
H50 H 0.9255 0.3436 0.4762 0.061 Uiso 1 1 calc R
C25 C 0.5929(5) 0.4001(4) 0.3566(4) 0.0566(16) Uani 1 1 d .
H25 H 0.6072 0.4542 0.3559 0.068 Uiso 1 1 calc R
C53 C 0.6698(5) 0.5327(4) 0.4582(3) 0.0527(15) Uani 1 1 d .
H53 H 0.6036 0.5821 0.4545 0.063 Uiso 1 1 calc R
C5 C 0.8017(5) 0.4759(4) 0.0126(4) 0.0517(14) Uani 1 1 d .
H5 H 0.7725 0.5167 0.0530 0.062 Uiso 1 1 calc R
C21 C 0.1743(4) 0.2247(4) 0.4166(3) 0.0505(14) Uani 1 1 d .
H21 H 0.1466 0.1804 0.4139 0.061 Uiso 1 1 calc R
C39 C 0.6776(5) -0.0894(5) 0.3821(3) 0.0573(16) Uani 1 1 d .
H39 H 0.7272 -0.0714 0.3930 0.069 Uiso 1 1 calc R
C56 C 0.7541(5) 0.1260(4) 0.5976(4) 0.0560(15) Uani 1 1 d .
H56 H 0.7052 0.1360 0.6490 0.067 Uiso 1 1 calc R
C42 C 0.5326(5) -0.1411(5) 0.3500(3) 0.0608(17) Uani 1 1 d .
H42 H 0.4820 -0.1585 0.3399 0.073 Uiso 1 1 calc R
C52 C 0.7619(6) 0.5379(5) 0.4052(4) 0.0618(17) Uani 1 1 d .
H52 H 0.7601 0.5901 0.3641 0.074 Uiso 1 1 calc R
C19 C 0.1766(5) 0.3331(5) 0.4863(4) 0.0662(19) Uani 1 1 d .
H19 H 0.1490 0.3652 0.5325 0.079 Uiso 1 1 calc R
C51 C 0.8555(6) 0.4678(5) 0.4121(4) 0.0648(18) Uani 1 1 d .
H51 H 0.9199 0.4709 0.3756 0.078 Uiso 1 1 calc R
C58 C 0.8487(5) 0.0254(5) 0.4940(4) 0.0627(17) Uani 1 1 d .
H58 H 0.8645 -0.0302 0.4724 0.075 Uiso 1 1 calc R
C57 C 0.7774(5) 0.0443(5) 0.5663(5) 0.073(2) Uani 1 1 d .
H57 H 0.7431 0.0013 0.5957 0.088 Uiso 1 1 calc R
C35 C 0.8052(5) -0.2858(4) 0.0300(4) 0.0577(16) Uani 1 1 d .
H35 H 0.8184 -0.2918 -0.0250 0.069 Uiso 1 1 calc R
C40 C 0.6104(6) -0.1233(6) 0.4437(4) 0.073(2) Uani 1 1 d .
H40 H 0.6134 -0.1293 0.4978 0.088 Uiso 1 1 calc R
C41 C 0.5387(7) -0.1487(7) 0.4281(4) 0.091(3) Uani 1 1 d .
H41 H 0.4921 -0.1721 0.4717 0.110 Uiso 1 1 calc R
Cl1 Cl 0.8715(5) 0.4126(3) 0.2006(3) 0.252(3) Uani 1 1 d .
Cl2 Cl 1.0677(4) 0.2917(3) 0.2365(3) 0.2000(18) Uani 1 1 d .
C67 C 0.9291(10) 0.3193(7) 0.2586(7) 0.139(4) Uani 1 1 d .
H67A H 0.9164 0.2646 0.2517 0.166 Uiso 1 1 calc R
H67B H 0.8966 0.3308 0.3157 0.166 Uiso 1 1 calc R
C33 C 0.8469(5) -0.3465(4) 0.1561(4) 0.0610(17) Uani 1 1 d .
H33 H 0.8884 -0.3952 0.1890 0.073 Uiso 1 1 calc R
C34 C 0.8664(5) -0.3545(4) 0.0763(4) 0.0576(16) Uani 1 1 d .
H34 H 0.9226 -0.4080 0.0536 0.069 Uiso 1 1 calc R
H2A H 0.361(4) 0.416(4) 0.084(3) 0.040(15) Uiso 1 1 d .
H2B H 0.469(4) 0.406(4) 0.049(3) 0.037(14) Uiso 1 1 d .

loop_
_atom_site_aniso_label
_atom_site_aniso_U_11
_atom_site_aniso_U_22
_atom_site_aniso_U_33
_atom_site_aniso_U_23
_atom_site_aniso_U_13
_atom_site_aniso_U_12
W3 0.02308(9) 0.02290(9) 0.01858(9) -0.00259(7) -0.00489(7) -0.01066(7)
W1 0.02405(9) 0.02335(10) 0.01799(9) -0.00193(7) -0.00439(7) -0.01098(7)
W2 0.02185(9) 0.02201(9) 0.02053(9) -0.00215(7) -0.00539(7) -0.00808(7)
S2 0.0251(5) 0.0279(6) 0.0234(5) -0.0067(4) -0.0045(4) -0.0110(5)
S1 0.0279(5) 0.0281(6) 0.0218(5) -0.0006(4) -0.0080(4) -0.0124(5)
S3 0.0293(6) 0.0256(6) 0.0182(5) -0.0017(4) -0.0043(4) -0.0113(5)
S4 0.0230(5) 0.0246(6) 0.0242(5) -0.0025(4) -0.0055(4) -0.0091(5)
P1 0.0263(6) 0.0262(6) 0.0229(6) -0.0032(5) -0.0046(4) -0.0114(5)
P2 0.0235(6) 0.0254(6) 0.0257(6) -0.0058(5) -0.0044(4) -0.0071(5)
P3 0.0271(6) 0.0251(6) 0.0260(6) -0.0006(5) -0.0063(5) -0.0126(5)
F3 0.0346(14) 0.0314(14) 0.0313(14) -0.0117(11) -0.0101(11) -0.0134(12)
F2 0.0441(16) 0.0353(15) 0.0273(14) -0.0028(12) -0.0077(12) -0.0028(13)
F1 0.0388(15) 0.0442(16) 0.0228(13) 0.0030(11) -0.0095(11) -0.0240(13)
C16 0.037(3) 0.029(3) 0.041(3) -0.010(2) -0.014(2) -0.004(2)
C10 0.033(3) 0.039(3) 0.041(3) -0.005(2) -0.007(2) -0.015(2)
N1 0.035(2) 0.032(2) 0.0204(18) -0.0028(16) -0.0038(15) -0.0155(18)
C11 0.032(3) 0.049(3) 0.061(4) -0.007(3) -0.019(3) -0.013(3)
C44 0.031(2) 0.024(2) 0.037(3) 0.000(2) -0.012(2) -0.008(2)
C17 0.021(2) 0.036(3) 0.031(2) -0.006(2) -0.0021(18) -0.008(2)
N2 0.035(2) 0.028(2) 0.034(2) 0.0026(18) -0.015(2) -0.0065(19)
C46 0.032(3) 0.033(3) 0.040(3) -0.003(2) -0.001(2) -0.011(2)
C15 0.050(3) 0.025(3) 0.041(3) 0.002(2) -0.019(2) -0.010(2)
C45 0.047(3) 0.030(3) 0.028(2) -0.003(2) -0.007(2) -0.016(2)
C43 0.033(2) 0.024(2) 0.031(2) -0.0012(19) -0.011(2) -0.009(2)
C12 0.051(3) 0.045(3) 0.062(4) 0.000(3) -0.038(3) -0.012(3)
C3 0.026(2) 0.032(3) 0.035(3) -0.001(2) -0.0081(19) -0.014(2)
C22 0.037(3) 0.057(3) 0.041(3) -0.015(3) 0.004(2) -0.024(3)
C29 0.030(2) 0.041(3) 0.033(2) -0.001(2) -0.006(2) -0.021(2)
C61 0.026(2) 0.040(3) 0.024(2) -0.005(2) -0.0010(18) -0.014(2)
C31 0.030(2) 0.029(2) 0.041(3) -0.005(2) -0.008(2) -0.015(2)
C63 0.026(2) 0.058(3) 0.036(3) 0.003(2) -0.009(2) -0.011(2)
C48 0.036(3) 0.036(3) 0.032(3) -0.003(2) -0.011(2) -0.013(2)
C2 0.032(2) 0.032(3) 0.026(2) -0.0065(19) -0.0019(19) -0.011(2)
C8 0.036(3) 0.039(3) 0.033(3) -0.001(2) -0.007(2) -0.018(2)
C1 0.037(3) 0.046(3) 0.023(2) -0.008(2) -0.0002(19) -0.021(2)
C6 0.047(3) 0.032(3) 0.076(4) 0.005(3) -0.024(3) -0.020(3)
C64 0.031(3) 0.080(4) 0.034(3) -0.009(3) -0.008(2) -0.025(3)
C9 0.029(2) 0.027(2) 0.033(2) -0.0052(19) -0.0097(19) -0.011(2)
C23 0.026(2) 0.034(3) 0.021(2) -0.0086(19) -0.0019(18) -0.010(2)
C47 0.030(3) 0.040(3) 0.045(3) -0.001(2) -0.012(2) -0.013(2)
C37 0.035(3) 0.030(3) 0.026(2) 0.0005(19) -0.0083(19) -0.010(2)
C13 0.053(3) 0.050(3) 0.038(3) 0.000(2) -0.021(2) -0.021(3)
C30 0.033(2) 0.033(3) 0.039(3) 0.000(2) -0.012(2) -0.019(2)
C66 0.037(3) 0.044(3) 0.032(3) -0.014(2) -0.003(2) -0.014(2)
C38 0.032(3) 0.052(3) 0.036(3) -0.001(2) -0.012(2) -0.014(2)
C62 0.030(2) 0.039(3) 0.029(2) 0.003(2) -0.004(2) -0.013(2)
C55 0.033(3) 0.040(3) 0.036(3) -0.011(2) -0.011(2) -0.007(2)
C60 0.049(3) 0.055(4) 0.034(3) -0.011(3) -0.011(2) -0.008(3)
C18 0.050(3) 0.077(4) 0.043(3) -0.029(3) 0.010(3) -0.035(3)
C20 0.037(3) 0.076(4) 0.034(3) -0.001(3) 0.001(2) -0.027(3)
C24 0.042(3) 0.035(3) 0.053(3) -0.007(2) -0.021(2) -0.013(2)
C27 0.044(3) 0.047(3) 0.038(3) 0.001(2) -0.020(2) -0.007(3)
C28 0.041(3) 0.035(3) 0.036(3) 0.000(2) -0.013(2) -0.014(2)
C65 0.046(3) 0.069(4) 0.031(3) -0.022(3) 0.003(2) -0.030(3)
C54 0.054(3) 0.039(3) 0.039(3) 0.001(2) -0.020(2) -0.021(3)
C14 0.038(3) 0.043(3) 0.030(2) -0.006(2) -0.010(2) -0.017(2)
C7 0.047(3) 0.039(3) 0.047(3) 0.013(3) -0.019(2) -0.025(3)
C59 0.062(4) 0.059(4) 0.040(3) -0.022(3) -0.019(3) 0.006(3)
C4 0.055(3) 0.044(3) 0.040(3) -0.013(2) 0.002(2) -0.029(3)
C49 0.042(3) 0.038(3) 0.029(2) -0.006(2) -0.013(2) -0.014(2)
N3 0.0224(18) 0.032(2) 0.0263(19) -0.0045(16) -0.0065(15) -0.0104(16)
C26 0.049(3) 0.060(4) 0.062(4) -0.010(3) -0.029(3) -0.018(3)
C36 0.064(4) 0.032(3) 0.041(3) -0.009(2) -0.009(3) -0.013(3)
C32 0.035(3) 0.039(3) 0.058(3) -0.009(3) -0.016(2) -0.007(2)
B4 0.033(3) 0.036(3) 0.028(3) -0.006(2) -0.008(2) -0.012(2)
C50 0.050(3) 0.059(4) 0.039(3) 0.006(3) -0.009(3) -0.023(3)
C25 0.057(4) 0.045(3) 0.088(5) -0.013(3) -0.036(3) -0.021(3)
C53 0.071(4) 0.043(3) 0.053(3) 0.004(3) -0.033(3) -0.022(3)
C5 0.060(4) 0.038(3) 0.062(4) -0.021(3) -0.006(3) -0.021(3)
C21 0.042(3) 0.058(4) 0.055(3) -0.012(3) 0.005(3) -0.031(3)
C39 0.047(3) 0.079(4) 0.048(3) -0.007(3) -0.021(3) -0.019(3)
C56 0.051(3) 0.049(4) 0.064(4) -0.028(3) 0.009(3) -0.021(3)
C42 0.075(4) 0.091(5) 0.036(3) 0.002(3) -0.009(3) -0.058(4)
C52 0.085(5) 0.067(4) 0.045(3) 0.014(3) -0.027(3) -0.042(4)
C19 0.060(4) 0.105(6) 0.040(3) -0.032(3) 0.017(3) -0.046(4)
C51 0.071(4) 0.083(5) 0.043(3) 0.008(3) -0.009(3) -0.043(4)
C58 0.060(4) 0.051(4) 0.080(5) -0.032(4) -0.028(4) -0.002(3)
C57 0.062(4) 0.054(4) 0.103(6) -0.037(4) 0.002(4) -0.023(3)
C35 0.073(4) 0.050(4) 0.047(3) -0.019(3) 0.003(3) -0.027(3)
C40 0.079(5) 0.114(6) 0.030(3) 0.003(3) -0.018(3) -0.042(5)
C41 0.115(6) 0.153(8) 0.033(3) 0.012(4) -0.009(4) -0.096(6)
Cl1 0.428(8) 0.215(4) 0.205(4) 0.088(4) -0.226(5) -0.160(5)
Cl2 0.223(4) 0.203(4) 0.238(5) -0.033(3) -0.117(4) -0.093(4)
C67 0.222(14) 0.112(8) 0.132(9) 0.002(7) -0.082(9) -0.091(9)
C33 0.046(3) 0.047(4) 0.087(5) -0.017(3) -0.031(3) 0.001(3)
C34 0.039(3) 0.043(3) 0.084(5) -0.023(3) -0.009(3) -0.005(3)

loop_
_atom_type_symbol
_atom_type_description
_atom_type_scat_dispersion_real
_atom_type_scat_dispersion_imag
_atom_type_scat_source
C C 0.0033 0.0016 'International Tables Vol C Tables 4.2.6.8 and 6.1.1.4'
H H 0.0000 0.0000 'International Tables Vol C Tables 4.2.6.8 and 6.1.1.4'
B B 0.0013 0.0007 'International Tables Vol C Tables 4.2.6.8 and 6.1.1.4'
Cl Cl 0.1484 0.1585 'International Tables Vol C Tables 4.2.6.8 and 6.1.1.4'
F F 0.0171 0.0103 'International Tables Vol C Tables 4.2.6.8 and 6.1.1.4'
N N 0.0061 0.0033 'International Tables Vol C Tables 4.2.6.8 and 6.1.1.4'
P P 0.1023 0.0942 'International Tables Vol C Tables 4.2.6.8 and 6.1.1.4'
S S 0.1246 0.1234 'International Tables Vol C Tables 4.2.6.8 and 6.1.1.4'
W W -0.8490 6.8722 'International Tables Vol C Tables 4.2.6.8 and 6.1.1.4'

loop_
_exptl_crystal_face_index_h
_exptl_crystal_face_index_k
_exptl_crystal_face_index_l
_exptl_crystal_face_perp_dist
_exptl_oxdiff_crystal_face_indexfrac_h
_exptl_oxdiff_crystal_face_indexfrac_k
_exptl_oxdiff_crystal_face_indexfrac_l
_exptl_oxdiff_crystal_face_x
_exptl_oxdiff_crystal_face_y
_exptl_oxdiff_crystal_face_z
-2 0 22 0.0265 -1.9809 -0.0133 21.9590 0.9270 -0.2979 0.0172
2 0 -22 0.0100 1.9809 0.0133 -21.9590 -0.9270 0.2979 -0.0172
-16 -16 -18 0.1331 -15.9781 -15.9523 -17.9561 -0.3346 0.1281 -0.9365
16 16 18 0.1331 15.9781 15.9523 17.9561 0.3346 -0.1281 0.9365
-17 -14 3 0.1321 -16.9612 -13.9696 3.0058 0.5072 -0.1995 -0.8483
18 -2 5 0.0345 17.9555 -1.9998 4.9544 0.1068 0.8381 0.5835
-18 2 -5 0.0345 -17.9555 1.9998 -4.9544 -0.1068 -0.8381 -0.5835
-5 -22 -6 0.1623 -5.0021 -21.9471 -6.0087 0.1880 0.7555 -0.6438
5 22 6 0.1713 5.0021 21.9471 6.0087 -0.1880 -0.7555 0.6438
11 -1 22 0.0371 10.9850 -1.0120 21.9340 0.8464 0.3231 0.4339
-12 1 -22 0.0245 -11.9824 1.0120 -21.9322 -0.8388 -0.3676 -0.4676

loop_
_geom_angle_atom_site_label_1
_geom_angle_atom_site_label_2
_geom_angle_atom_site_label_3
_geom_angle
W2 W3 W1 59.893(6)
S1 W3 W1 54.85(2)
S1 W3 W2 55.05(3)
S1 W3 P3 160.66(4)
S3 W3 W1 98.95(3)
S3 W3 W2 53.54(3)
S3 W3 S1 106.91(4)
S3 W3 S4 98.38(4)
S3 W3 P3 81.34(4)
S4 W3 W1 53.96(3)
S4 W3 W2 99.96(3)
S4 W3 S1 106.79(4)
S4 W3 P3 88.79(4)
P3 W3 W1 142.57(3)
P3 W3 W2 134.75(3)
F3 W3 W1 100.99(7)
F3 W3 W2 140.09(7)
F3 W3 S1 85.10(7)
F3 W3 S3 160.06(7)
F3 W3 S4 93.06(7)
F3 W3 P3 82.63(7)
F3 W3 N3 78.98(11)
N3 W3 W1 139.27(9)
N3 W3 W2 93.89(9)
N3 W3 S1 84.87(9)
N3 W3 S3 86.17(9)
N3 W3 S4 165.42(10)
N3 W3 P3 78.15(9)
W2 W1 W3 59.873(6)
S2 W1 W3 99.05(3)
S2 W1 W2 53.89(3)
S2 W1 S1 107.30(4)
S2 W1 S4 98.13(4)
S2 W1 P1 86.33(4)
S1 W1 W3 54.81(3)
S1 W1 W2 55.03(3)
S1 W1 P1 160.62(4)
S4 W1 W3 53.78(2)
S4 W1 W2 99.81(3)
S4 W1 S1 106.58(4)
S4 W1 P1 84.37(4)
P1 W1 W3 138.15(3)
P1 W1 W2 140.22(3)
F1 W1 W3 140.06(7)
F1 W1 W2 100.00(7)
F1 W1 S2 93.21(8)
F1 W1 S1 85.26(7)
F1 W1 S4 160.18(8)
F1 W1 P1 80.17(7)
F1 W1 N1 76.99(12)
N1 W1 W3 97.43(9)
N1 W1 W2 141.07(9)
N1 W1 S2 162.85(9)
N1 W1 S1 86.14(9)
N1 W1 S4 87.80(10)
N1 W1 P1 78.21(9)
W3 W2 W1 60.235(6)
S2 W2 W3 99.09(3)
S2 W2 W1 53.56(3)
S2 W2 S1 106.91(4)
S2 W2 P2 82.15(4)
S1 W2 W3 54.94(3)
S1 W2 W1 54.96(3)
S1 W2 P2 162.07(4)
S3 W2 W3 53.82(3)
S3 W2 W1 99.43(3)
S3 W2 S2 97.25(4)
S3 W2 S1 107.09(4)
S3 W2 P2 86.56(4)
P2 W2 W3 140.32(3)
P2 W2 W1 135.67(3)
F2 W2 W3 101.20(8)
F2 W2 W1 139.93(7)
F2 W2 S2 159.71(8)
F2 W2 S1 85.07(8)
F2 W2 S3 94.62(8)
F2 W2 P2 82.21(8)
F2 W2 N2 78.71(14)
N2 W2 W3 141.12(11)
N2 W2 W1 94.66(12)
N2 W2 S2 85.58(12)
N2 W2 S1 86.64(11)
N2 W2 S3 164.32(12)
N2 W2 P2 78.53(11)
W1 S2 W2 72.55(3)
W3 S1 W1 70.34(3)
W3 S1 W2 70.01(3)
W1 S1 W2 70.01(3)
W2 S3 W3 72.64(3)
W3 S4 W1 72.26(3)
C3 P1 W1 113.01(14)
C3 P1 C2 107.4(2)
C2 P1 W1 101.35(15)
C9 P1 W1 123.37(14)
C9 P1 C3 104.3(2)
C9 P1 C2 106.4(2)
C16 P2 W2 100.66(16)
C17 P2 W2 121.10(15)
C17 P2 C16 105.5(2)
C23 P2 W2 116.07(14)
C23 P2 C16 107.8(2)
C23 P2 C17 104.6(2)
C31 P3 W3 121.76(15)
C31 P3 C30 103.9(2)
C37 P3 W3 115.90(15)
C37 P3 C31 105.0(2)
C37 P3 C30 108.9(2)
C30 P3 W3 100.01(15)
C15 C16 P2 110.8(3)
C11 C10 C9 120.2(5)
C1 N1 W1 117.4(3)
C10 C11 C12 120.3(5)
C45 C44 C43 123.2(4)
C22 C17 P2 120.8(4)
C22 C17 C18 119.7(4)
C18 C17 P2 119.5(4)
C15 N2 W2 116.8(3)
C47 C46 C45 118.1(4)
N2 C15 C16 109.8(4)
C46 C45 C44 120.6(4)
C44 C43 C48 114.2(4)
C44 C43 B4 124.7(4)
C48 C43 B4 121.1(4)
C13 C12 C11 119.9(5)
C8 C3 P1 123.0(4)
C4 C3 P1 118.5(4)
C4 C3 C8 118.3(4)
C17 C22 C21 119.6(5)
N3 C29 C30 109.3(4)
C66 C61 B4 121.5(4)
C62 C61 C66 114.9(4)
C62 C61 B4 123.6(4)
C36 C31 P3 119.7(4)
C32 C31 P3 121.8(4)
C32 C31 C36 118.5(5)
C64 C63 C62 120.8(5)
C47 C48 C43 122.8(4)
C1 C2 P1 109.6(3)
C7 C8 C3 120.2(5)
N1 C1 C2 111.2(4)
C7 C6 C5 119.6(5)
C63 C64 C65 118.9(5)
C10 C9 P1 119.8(3)
C14 C9 P1 121.3(3)
C14 C9 C10 118.9(4)
C24 C23 P2 123.7(4)
C24 C23 C28 118.5(4)
C28 C23 P2 117.7(3)
C46 C47 C48 121.1(4)
C38 C37 P3 118.8(3)
C38 C37 C42 119.2(4)
C42 C37 P3 121.9(4)
C12 C13 C14 120.4(5)
C29 C30 P3 110.5(3)
C65 C66 C61 122.8(5)
C37 C38 C39 120.7(5)
C63 C62 C61 122.2(5)
C60 C55 B4 122.4(5)
C56 C55 C60 114.0(5)
C56 C55 B4 123.4(4)
C59 C60 C55 123.1(6)
C19 C18 C17 119.3(5)
C21 C20 C19 119.3(5)
C23 C24 C25 120.2(5)
C26 C27 C28 119.9(5)
C27 C28 C23 120.6(5)
C64 C65 C66 120.4(5)
C53 C54 C49 123.1(5)
C13 C14 C9 120.4(5)
C6 C7 C8 120.5(5)
C58 C59 C60 120.2(6)
C3 C4 C5 120.8(5)
C54 C49 B4 124.9(4)
C54 C49 C50 114.1(5)
C50 C49 B4 120.9(4)
C29 N3 W3 116.7(3)
C27 C26 C25 120.5(5)
C35 C36 C31 120.3(5)
C33 C32 C31 120.6(5)
C43 B4 C49 109.8(4)
C61 B4 C43 109.8(4)
C61 B4 C55 109.0(4)
C61 B4 C49 107.6(4)
C55 B4 C43 109.4(4)
C55 B4 C49 111.1(4)
C51 C50 C49 122.8(6)
C26 C25 C24 120.3(5)
C52 C53 C54 120.2(6)
C6 C5 C4 120.6(5)
C20 C21 C22 120.6(5)
C40 C39 C38 119.7(5)
C55 C56 C57 123.6(6)
C41 C42 C37 119.0(5)
C51 C52 C53 119.2(6)
C20 C19 C18 121.6(6)
C52 C51 C50 120.6(6)
C57 C58 C59 118.5(6)
C58 C57 C56 120.6(6)
C34 C35 C36 120.8(6)
C39 C40 C41 120.2(6)
C40 C41 C42 121.3(6)
Cl1 C67 Cl2 112.2(7)
C34 C33 C32 120.0(6)
C35 C34 C33 119.7(6)

loop_
_geom_bond_atom_site_label_1
_geom_bond_atom_site_label_2
_geom_bond_distance
W3 W1 2.7372(2)
W3 W2 2.7273(2)
W3 S1 2.3755(10)
W3 S3 2.3066(10)
W3 S4 2.3185(10)
W3 P3 2.5377(11)
W3 F3 2.041(2)
W3 N3 2.267(3)
W1 W2 2.7278(2)
W1 S2 2.3004(10)
W1 S1 2.3767(10)
W1 S4 2.3237(11)
W1 P1 2.5139(11)
W1 F1 2.021(2)
W1 N1 2.274(3)
W2 S2 2.3102(10)
W2 S1 2.3786(10)
W2 S3 2.2981(10)
W2 P2 2.5250(11)
W2 F2 2.053(3)
W2 N2 2.269(4)
P1 C3 1.818(5)
P1 C2 1.824(4)
P1 C9 1.817(4)
P2 C16 1.825(5)
P2 C17 1.822(4)
P2 C23 1.812(4)
P3 C31 1.821(5)
P3 C37 1.815(4)
P3 C30 1.837(4)
C16 C15 1.525(7)
C10 C11 1.377(7)
C10 C9 1.395(6)
N1 C1 1.489(5)
C11 C12 1.385(8)
C44 C45 1.387(7)
C44 C43 1.400(6)
C17 C22 1.375(7)
C17 C18 1.378(7)
N2 C15 1.489(6)
C46 C45 1.382(7)
C46 C47 1.376(7)
C43 C48 1.410(6)
C43 B4 1.652(7)
C12 C13 1.368(7)
C3 C8 1.391(6)
C3 C4 1.374(7)
C22 C21 1.394(7)
C29 C30 1.512(7)
C29 N3 1.481(5)
C61 C66 1.404(7)
C61 C62 1.397(7)
C61 B4 1.645(6)
C31 C36 1.384(7)
C31 C32 1.379(7)
C63 C64 1.362(8)
C63 C62 1.394(7)
C48 C47 1.383(7)
C2 C1 1.518(6)
C8 C7 1.384(7)
C6 C7 1.359(8)
C6 C5 1.367(8)
C64 C65 1.377(8)
C9 C14 1.386(6)
C23 C24 1.381(6)
C23 C28 1.396(6)
C37 C38 1.384(6)
C37 C42 1.386(7)
C13 C14 1.383(7)
C66 C65 1.378(7)
C38 C39 1.387(7)
C55 C60 1.397(7)
C55 B4 1.647(7)
C55 C56 1.378(7)
C60 C59 1.391(8)
C18 C19 1.376(7)
C20 C21 1.357(8)
C20 C19 1.364(8)
C24 C25 1.386(7)
C27 C28 1.383(7)
C27 C26 1.360(8)
C54 C49 1.393(7)
C54 C53 1.388(7)
C59 C58 1.371(9)
C4 C5 1.375(7)
C49 B4 1.661(7)
C49 C50 1.397(7)
C26 C25 1.369(8)
C36 C35 1.371(8)
C32 C33 1.378(8)
C50 C51 1.390(8)
C53 C52 1.365(8)
C39 C40 1.360(8)
C56 C57 1.391(8)
C42 C41 1.385(8)
C52 C51 1.351(9)
C58 C57 1.359(9)
C35 C34 1.357(8)
C40 C41 1.365(9)
Cl1 C67 1.636(11)
Cl2 C67 1.768(13)
C33 C34 1.372(9)
